data_4077777
loop_
_publ_author_name
'Ellis, Dianne D.'
'Franken, Andreas'
'Stone, F. Gordon A.'

_publ_section_title
;
 Synthesis and Reactions of the Triruthenamonocarboncarborane Cluster
 Complex [NHMe3][Ru3(CO)8(\h5-7-CB10H11)]&#x2020;
;
_journal_issue 12
_journal_name_full Organometallics
_journal_page_first 2362
_journal_paper_doi 10.1021/om990133x
_journal_volume 18
_journal_year 1999
_chemical_formula_moiety 'C27 H26 Au B10 O8 P Ru3'
_chemical_formula_structural '[Ru~3~(\m-H)(CO)~8~(CB~10~H~10~)(AuPPh~3~)]'
_chemical_formula_sum 'C27 H26 Au B10 O8 P Ru3'
_chemical_formula_weight 1117.72
_chemical_name_systematic
; 
 ? 
;
_space_group_IT_number 2
_symmetry_cell_setting triclinic
_symmetry_space_group_name_Hall '-P 1'
_symmetry_space_group_name_H-M 'P -1'
_atom_sites_solution_hydrogens geom
_atom_sites_solution_primary direct
_atom_sites_solution_secondary difmap
_audit_creation_method SHELXL
_cell_angle_alpha 80.48(2)
_cell_angle_beta 82.25(2)
_cell_angle_gamma 62.98(2)
_cell_formula_units_Z 2
_cell_length_a 12.222(4)
_cell_length_b 13.027(3)
_cell_length_c 13.317(3)
_cell_measurement_reflns_used 79
_cell_measurement_temperature 173(2)
_cell_measurement_theta_max 50
_cell_measurement_theta_min 5
_cell_volume 1858.5(9)
_computing_cell_refinement 'SAINT (Bruker, 1995)'
_computing_data_collection 'SMART (Bruker, 1995)'
_computing_data_reduction 'SAINT (Bruker, 1995)'
_computing_molecular_graphics 'SHELXTL (Bruker, 1995)'
_computing_publication_material 'SHELXTL (Bruker, 1995)'
_computing_structure_refinement 'SHELXTL (Bruker, 1995)'
_computing_structure_solution 'SHELXTL (Bruker, 1995)'
_diffrn_ambient_temperature 173(2)
_diffrn_measurement_device 'Siemens SMART CCD Area Detector'
_diffrn_measurement_method '\w rotation with narrow frames'
_diffrn_radiation_monochromator graphite
_diffrn_radiation_source 'fine-focus sealed tube'
_diffrn_radiation_type MoK\a
_diffrn_radiation_wavelength 0.71073
_diffrn_reflns_av_R_equivalents 0.0697
_diffrn_reflns_av_sigmaI/netI 0.0965
_diffrn_reflns_limit_h_max 15
_diffrn_reflns_limit_h_min -15
_diffrn_reflns_limit_k_max 16
_diffrn_reflns_limit_k_min -16
_diffrn_reflns_limit_l_max 17
_diffrn_reflns_limit_l_min -17
_diffrn_reflns_number 14620
_diffrn_reflns_theta_full 49.71
_diffrn_reflns_theta_max 24.00
_diffrn_reflns_theta_min 1.77
_diffrn_standards_decay_% none
_exptl_absorpt_coefficient_mu 5.217
_exptl_absorpt_correction_T_max 0.8621
_exptl_absorpt_correction_T_min 0.5408
_exptl_absorpt_correction_type SADABS
_exptl_crystal_colour red-orange
_exptl_crystal_density_diffrn 1.997
_exptl_crystal_density_meas ?
_exptl_crystal_description plates
_exptl_crystal_F_000 1056
_exptl_crystal_size_max 0.10
_exptl_crystal_size_mid 0.08
_exptl_crystal_size_min 0.08
_refine_diff_density_max 2.182
_refine_diff_density_min -2.264
_refine_diff_density_rms 0.218
_refine_ls_extinction_method none
_refine_ls_goodness_of_fit_all 0.989
_refine_ls_goodness_of_fit_obs 1.090
_refine_ls_hydrogen_treatment mixed
_refine_ls_matrix_type full
_refine_ls_number_parameters 314
_refine_ls_number_reflns 5799
_refine_ls_number_restraints 2
_refine_ls_restrained_S_all 0.990
_refine_ls_restrained_S_obs 1.089
_refine_ls_R_factor_all 0.0863
_refine_ls_R_factor_obs 0.0503
_refine_ls_shift/esd_max -0.002
_refine_ls_shift/esd_mean 0.000
_refine_ls_structure_factor_coef Fsqd
_refine_ls_weighting_details 'w=1/[\s^2^(Fo^2^)+(0.0540P)^2^+0.0000P] where P=(Fo^2^+2Fc^2^)/3'
_refine_ls_weighting_scheme calc
_refine_ls_wR_factor_all 0.1193
_refine_ls_wR_factor_obs 0.1076
_reflns_number_observed 3975
_reflns_number_total 5802
_reflns_observed_criterion >2sigma(I)
_cod_data_source_file om990133x.cif
_cod_data_source_block 6c
_cod_depositor_comments
;
The following automatic conversions were performed:

'_symmetry_cell_setting' value 'Triclinic' changed to 'triclinic'
according to /home/saulius/struct/CIF-dictionaries/cif_core.dic
dictionary named 'cif_core.dic' version 2.4.2 from 2011-04-26.

Automatic conversion script
Id: cif_fix_values 1715 2011-07-08 13:25:40Z adriana 

The following automatic conversions were performed:

'_exptl_crystal_density_meas' value 'Not measured' was changed to '?'
- the value is perceived as not measured.

Automatic conversion script
Id: cif_fix_values 3008 2015-01-20 13:52:24Z robertas 

The following automatic conversions were performed:

'_refine_ls_weighting_scheme' value 'calc
w=1/[\s^2^(Fo^2^)+(0.0540P)^2^+0.0000P] where P=(Fo^2^+2Fc^2^)/3' was
changed to 'calc'. New tag '_refine_ls_weighting_details' was
created. The value of the new tag was set to
'w=1/[\s^2^(Fo^2^)+(0.0540P)^2^+0.0000P] where P=(Fo^2^+2Fc^2^)/3'.

Automatic conversion script
Id: cif_fix_values 3143 2015-03-26 13:38:13Z robertas 
;
_cod_original_cell_volume 1858.7(8)
_cod_database_code 4077777

loop_
_symmetry_equiv_pos_as_xyz
'x, y, z'
'-x, -y, -z'

loop_
_atom_site_aniso_label
_atom_site_aniso_U_11
_atom_site_aniso_U_22
_atom_site_aniso_U_33
_atom_site_aniso_U_23
_atom_site_aniso_U_13
_atom_site_aniso_U_12
Ru1 0.0121(5) 0.0252(5) 0.0184(5) -0.0054(4) 0.0052(4) -0.0084(4)
Ru2 0.0241(6) 0.0270(6) 0.0225(5) -0.0064(4) 0.0065(4) -0.0166(5)
Ru3 0.0211(5) 0.0265(5) 0.0153(5) -0.0051(4) 0.0039(4) -0.0129(4)
C11 0.045(9) 0.026(7) 0.027(7) 0.002(6) -0.002(7) -0.015(7)
O11 0.025(5) 0.051(6) 0.041(5) -0.006(5) 0.018(4) -0.019(5)
C12 0.013(6) 0.037(8) 0.035(7) -0.008(6) 0.005(6) -0.011(6)
O12 0.031(6) 0.039(6) 0.055(6) 0.008(5) 0.005(5) -0.011(5)
C21 0.025(8) 0.038(8) 0.055(9) -0.014(7) 0.014(7) -0.017(7)
O21 0.062(7) 0.049(6) 0.045(6) 0.021(5) -0.003(5) -0.026(6)
C22 0.041(9) 0.052(9) 0.033(8) -0.011(7) 0.012(7) -0.029(8)
O22 0.068(8) 0.112(9) 0.036(6) -0.009(6) -0.001(5) -0.076(7)
C23 0.046(9) 0.029(7) 0.049(9) -0.026(7) 0.007(7) -0.026(7)
O23 0.076(8) 0.045(6) 0.065(7) -0.032(6) 0.036(6) -0.034(6)
C31 0.027(8) 0.035(8) 0.016(6) -0.007(6) 0.000(5) 0.000(6)
O31 0.039(6) 0.033(5) 0.039(5) -0.005(4) 0.008(4) -0.021(5)
C32 0.038(9) 0.040(8) 0.031(8) -0.002(6) -0.001(7) -0.015(7)
O32 0.065(8) 0.077(8) 0.048(6) -0.003(6) -0.022(6) -0.043(6)
C33 0.039(8) 0.045(8) 0.028(7) -0.012(7) 0.009(6) -0.027(7)
O33 0.059(7) 0.055(6) 0.055(6) -0.030(6) 0.035(6) -0.032(6)
Au 0.0188(3) 0.0299(3) 0.0298(3) -0.0030(2) -0.0001(2) -0.0092(2)
P 0.019(2) 0.027(2) 0.024(2) -0.0002(14) -0.0011(13) -0.0090(14)

loop_
_atom_site_label
_atom_site_type_symbol
_atom_site_fract_x
_atom_site_fract_y
_atom_site_fract_z
_atom_site_U_iso_or_equiv
_atom_site_thermal_displace_type
_atom_site_occupancy
_atom_site_calc_flag
_atom_site_refinement_flags
Ru1 Ru 0.85925(8) -0.06512(8) 0.29393(7) 0.0188(2) Uani 1 d .
Ru2 Ru 0.70310(9) -0.16236(8) 0.28176(7) 0.0229(2) Uani 1 d D
H23 H 0.6587(106) -0.0475(71) 0.2011(63) 0.047(36) Uiso 1 d D
Ru3 Ru 0.72376(8) 0.02149(8) 0.12256(7) 0.0203(2) Uani 1 d D
C11 C 0.9860(13) -0.0590(10) 0.1954(9) 0.034(3) Uani 1 d .
O11 O 1.0622(8) -0.0502(7) 0.1387(7) 0.040(2) Uani 1 d .
C12 C 0.9677(11) -0.2227(11) 0.3355(9) 0.028(3) Uani 1 d .
O12 O 1.0315(8) -0.3173(8) 0.3655(7) 0.046(2) Uani 1 d .
C21 C 0.7484(12) -0.2742(12) 0.4015(11) 0.039(3) Uani 1 d .
O21 O 0.7739(9) -0.3426(8) 0.4706(7) 0.055(3) Uani 1 d .
C22 C 0.5604(13) -0.1844(12) 0.2651(10) 0.039(3) Uani 1 d .
O22 O 0.4785(10) -0.1958(10) 0.2547(7) 0.058(3) Uani 1 d .
C23 C 0.8166(13) -0.2787(11) 0.1971(10) 0.036(3) Uani 1 d .
O23 O 0.8847(10) -0.3467(8) 0.1480(8) 0.061(3) Uani 1 d .
C31 C 0.7791(11) 0.1350(11) 0.0654(9) 0.031(3) Uani 1 d .
O31 O 0.8135(8) 0.2035(7) 0.0344(6) 0.036(2) Uani 1 d .
C32 C 0.6025(13) 0.0763(11) 0.0241(10) 0.038(3) Uani 1 d .
O32 O 0.5370(10) 0.0991(9) -0.0367(8) 0.058(3) Uani 1 d .
C33 C 0.8454(12) -0.0989(11) 0.0454(9) 0.034(3) Uani 1 d .
O33 O 0.9180(9) -0.1645(8) -0.0044(7) 0.055(3) Uani 1 d .
C1 C 0.8677(10) 0.0297(9) 0.4177(8) 0.021(3) Uiso 1 d .
H1 H 0.9673(10) -0.0045(9) 0.4313(8) 0.026 Uiso 1 calc R
B2 B 0.7961(12) -0.0562(11) 0.4621(10) 0.024(3) Uiso 1 d .
H2 H 0.8420(12) -0.1451(11) 0.5046(10) 0.029 Uiso 1 calc R
B3 B 0.6734(12) -0.0103(11) 0.3765(10) 0.020(3) Uiso 1 d .
H3 H 0.6135(103) -0.0474(74) 0.3571(76) 0.059(40) Uiso 1 d D
B4 B 0.6851(11) 0.0983(10) 0.2772(9) 0.016(3) Uiso 1 d .
B5 B 0.8133(12) 0.1194(11) 0.3074(10) 0.023(3) Uiso 1 d .
H5 H 0.8714(12) 0.1471(11) 0.2476(10) 0.027 Uiso 1 calc R
B6 B 0.7658(12) 0.0666(11) 0.5216(10) 0.022(3) Uiso 1 d .
H6 H 0.7927(12) 0.0572(11) 0.6009(10) 0.027 Uiso 1 calc R
B7 B 0.6428(12) 0.0406(11) 0.4973(10) 0.023(3) Uiso 1 d .
H7 H 0.5881(12) 0.0129(11) 0.5605(10) 0.028 Uiso 1 calc R
B8 B 0.5741(12) 0.1356(10) 0.3867(9) 0.018(3) Uiso 1 d .
H8 H 0.4731(12) 0.1714(10) 0.3774(9) 0.022 Uiso 1 calc R
B9 B 0.6600(11) 0.2190(11) 0.3431(9) 0.017(3) Uiso 1 d .
H9 H 0.6166(11) 0.3102(11) 0.3046(9) 0.021 Uiso 1 calc R
B10 B 0.7756(13) 0.1737(12) 0.4275(10) 0.027(3) Uiso 1 d .
H10 H 0.8096(13) 0.2351(12) 0.4448(10) 0.032 Uiso 1 calc R
B11 B 0.6304(11) 0.1847(10) 0.4761(9) 0.017(3) Uiso 1 d .
H11 H 0.5661(11) 0.2534(10) 0.5248(9) 0.020 Uiso 1 calc R
Au Au 0.52520(4) 0.21623(4) 0.17699(4) 0.0270(2) Uani 1 d .
P P 0.3374(3) 0.3745(3) 0.1585(2) 0.0241(7) Uani 1 d .
C40 C 0.2147(11) 0.3370(10) 0.2164(9) 0.029(3) Uiso 1 d .
C41 C 0.2233(12) 0.2303(11) 0.1982(10) 0.040(3) Uiso 1 d .
H41 H 0.2896(12) 0.1818(11) 0.1558(10) 0.048 Uiso 1 calc R
C42 C 0.1327(13) 0.1968(13) 0.2434(11) 0.051(4) Uiso 1 d .
H42 H 0.1347(13) 0.1263(13) 0.2306(11) 0.061 Uiso 1 calc R
C43 C 0.0418(14) 0.2666(12) 0.3058(11) 0.051(4) Uiso 1 d .
H43 H -0.0182(14) 0.2422(12) 0.3377(11) 0.061 Uiso 1 calc R
C44 C 0.0321(13) 0.3702(12) 0.3251(11) 0.049(4) Uiso 1 d .
H44 H -0.0338(13) 0.4171(12) 0.3686(11) 0.059 Uiso 1 calc R
C45 C 0.1210(11) 0.4061(11) 0.2797(9) 0.034(3) Uiso 1 d .
H45 H 0.1167(11) 0.4775(11) 0.2925(9) 0.041 Uiso 1 calc R
C50 C 0.2993(10) 0.4368(9) 0.0295(8) 0.023(3) Uiso 1 d .
C51 C 0.3933(12) 0.4290(11) -0.0484(9) 0.037(3) Uiso 1 d .
H51 H 0.4770(12) 0.3846(11) -0.0330(9) 0.045 Uiso 1 calc R
C52 C 0.3668(13) 0.4830(11) -0.1435(10) 0.043(4) Uiso 1 d .
H52 H 0.4316(13) 0.4744(11) -0.1946(10) 0.052 Uiso 1 calc R
C53 C 0.2454(11) 0.5512(10) -0.1675(9) 0.033(3) Uiso 1 d .
H53 H 0.2268(11) 0.5909(10) -0.2341(9) 0.039 Uiso 1 calc R
C54 C 0.1510(12) 0.5605(10) -0.0919(9) 0.034(3) Uiso 1 d .
H54 H 0.0675(12) 0.6064(10) -0.1072(9) 0.041 Uiso 1 calc R
C55 C 0.1792(11) 0.5033(10) 0.0049(9) 0.031(3) Uiso 1 d .
H55 H 0.1144(11) 0.5098(10) 0.0555(9) 0.038 Uiso 1 calc R
C60 C 0.3242(11) 0.4932(10) 0.2241(8) 0.025(3) Uiso 1 d .
C61 C 0.2939(11) 0.6036(10) 0.1726(9) 0.030(3) Uiso 1 d .
H61 H 0.2753(11) 0.6202(10) 0.1030(9) 0.035 Uiso 1 calc R
C62 C 0.2910(11) 0.6888(11) 0.2235(9) 0.033(3) Uiso 1 d .
H62 H 0.2725(11) 0.7639(11) 0.1886(9) 0.040 Uiso 1 calc R
C63 C 0.3148(12) 0.6651(11) 0.3247(10) 0.039(3) Uiso 1 d .
H63 H 0.3101(12) 0.7247(11) 0.3602(10) 0.047 Uiso 1 calc R
C64 C 0.3450(11) 0.5565(10) 0.3749(10) 0.035(3) Uiso 1 d .
H64 H 0.3625(11) 0.5407(10) 0.4447(10) 0.042 Uiso 1 calc R
C65 C 0.3503(11) 0.4707(11) 0.3251(9) 0.034(3) Uiso 1 d .
H65 H 0.3722(11) 0.3951(11) 0.3603(9) 0.040 Uiso 1 calc R

loop_
_atom_type_symbol
_atom_type_description
_atom_type_scat_dispersion_real
_atom_type_scat_dispersion_imag
_atom_type_scat_source
C C 0.0033 0.0016 'International Tables Vol C Tables 4.2.6.8 and 6.1.1.4'
H H 0.0000 0.0000 'International Tables Vol C Tables 4.2.6.8 and 6.1.1.4'
B B 0.0013 0.0007 'International Tables Vol C Tables 4.2.6.8 and 6.1.1.4'
O O 0.0106 0.0060 'International Tables Vol C Tables 4.2.6.8 and 6.1.1.4'
P P 0.1023 0.0942 'International Tables Vol C Tables 4.2.6.8 and 6.1.1.4'
Ru Ru -1.2594 0.8363 'International Tables Vol C Tables 4.2.6.8 and 6.1.1.4'
Au Au -2.0133 8.8022 'International Tables Vol C Tables 4.2.6.8 and 6.1.1.4'

loop_
_geom_angle_atom_site_label_1
_geom_angle_atom_site_label_2
_geom_angle_atom_site_label_3
_geom_angle
_geom_angle_publ_flag
C12 Ru1 C11 88.4(5) yes
C12 Ru1 B4 159.5(4) yes
C11 Ru1 B4 111.3(5) yes
C12 Ru1 B3 112.1(5) yes
C11 Ru1 B3 159.2(5) yes
B4 Ru1 B3 47.9(4) yes
C12 Ru1 B5 144.2(5) yes
C11 Ru1 B5 85.0(5) yes
B4 Ru1 B5 47.9(5) yes
B3 Ru1 B5 80.2(5) yes
C12 Ru1 C1 103.2(5) yes
C11 Ru1 C1 102.7(5) yes
B4 Ru1 C1 78.4(4) yes
B3 Ru1 C1 76.8(4) yes
B5 Ru1 C1 45.0(4) yes
C12 Ru1 B2 85.2(5) yes
C11 Ru1 B2 142.8(5) yes
B4 Ru1 B2 82.1(5) yes
B3 Ru1 B2 47.7(5) yes
B5 Ru1 B2 79.3(5) yes
C1 Ru1 B2 44.2(4) yes
C12 Ru1 Ru2 81.6(3) yes
C11 Ru1 Ru2 127.7(4) yes
B4 Ru1 Ru2 81.8(3) yes
B3 Ru1 Ru2 55.9(3) yes
B5 Ru1 Ru2 129.1(3) yes
C1 Ru1 Ru2 129.5(3) yes
B2 Ru1 Ru2 87.5(3) yes
C12 Ru1 Ru3 127.4(4) yes
C11 Ru1 Ru3 81.4(4) yes
B4 Ru1 Ru3 54.4(3) yes
B3 Ru1 Ru3 83.1(3) yes
B5 Ru1 Ru3 86.3(3) yes
C1 Ru1 Ru3 129.4(3) yes
B2 Ru1 Ru3 130.3(3) yes
Ru2 Ru1 Ru3 65.74(4) yes
H23 Ru2 H3 75.5(53) ?
H23 Ru2 C21 166.2(41) ?
H3 Ru2 C21 91.6(37) ?
H23 Ru2 C23 101.6(40) ?
H3 Ru2 C23 172.2(42) ?
C21 Ru2 C23 90.5(5) yes
H23 Ru2 C22 91.8(39) ?
H3 Ru2 C22 91.5(42) ?
C21 Ru2 C22 93.6(5) yes
C23 Ru2 C22 95.9(5) yes
H23 Ru2 B3 75.0(40) ?
H3 Ru2 B3 26.3(42) ?
C21 Ru2 B3 91.3(5) yes
C23 Ru2 B3 146.1(5) yes
C22 Ru2 B3 117.8(5) yes
H23 Ru2 Ru1 74.3(39) ?
H3 Ru2 Ru1 76.8(42) ?
C21 Ru2 Ru1 98.2(4) yes
C23 Ru2 Ru1 95.5(4) yes
C22 Ru2 Ru1 163.6(4) yes
B3 Ru2 Ru1 50.8(3) yes
H23 Ru2 Ru3 21.8(38) ?
H3 Ru2 Ru3 85.9(38) ?
C21 Ru2 Ru3 155.4(4) yes
C23 Ru2 Ru3 89.0(4) yes
C22 Ru2 Ru3 111.0(4) yes
B3 Ru2 Ru3 75.8(3) yes
Ru1 Ru2 Ru3 57.34(3) yes
H23 Ru3 C31 161.0(40) ?
H23 Ru3 C32 94.4(39) ?
C31 Ru3 C32 91.6(5) yes
H23 Ru3 C33 102.6(39) ?
C31 Ru3 C33 94.9(5) yes
C32 Ru3 C33 94.3(5) yes
H23 Ru3 B4 74.1(40) ?
C31 Ru3 B4 87.5(4) yes
C32 Ru3 B4 122.6(5) yes
C33 Ru3 B4 143.0(5) yes
H23 Ru3 Au 84.9(39) ?
C31 Ru3 Au 80.2(3) yes
C32 Ru3 Au 70.0(4) yes
C33 Ru3 Au 163.2(4) yes
B4 Ru3 Au 53.3(3) yes
H23 Ru3 Ru1 73.6(38) ?
C31 Ru3 Ru1 98.5(4) yes
C32 Ru3 Ru1 167.3(4) yes
C33 Ru3 Ru1 92.4(4) yes
B4 Ru3 Ru1 50.8(3) yes
Au Ru3 Ru1 104.10(4) yes
H23 Ru3 Ru2 21.5(38) ?
C31 Ru3 Ru2 155.3(4) yes
C32 Ru3 Ru2 112.4(4) yes
C33 Ru3 Ru2 89.2(4) yes
B4 Ru3 Ru2 75.0(3) yes
Au Ru3 Ru2 101.97(4) yes
Ru1 Ru3 Ru2 56.92(4) yes
O11 C11 Ru1 176.1(11) yes
O12 C12 Ru1 176.7(11) yes
O21 C21 Ru2 177.6(12) yes
O22 C22 Ru2 179.1(12) yes
O23 C23 Ru2 178.9(12) yes
O31 C31 Ru3 177.5(10) yes
O32 C32 Ru3 173.9(12) yes
O33 C33 Ru3 175.7(11) yes
B2 C1 B6 62.5(7) ?
B2 C1 B10 113.4(9) ?
B6 C1 B10 61.6(7) ?
B2 C1 B5 114.6(9) ?
B6 C1 B5 113.6(9) ?
B10 C1 B5 62.3(7) ?
B2 C1 Ru1 68.5(6) ?
B6 C1 Ru1 125.3(7) ?
B10 C1 Ru1 124.1(7) ?
B5 C1 Ru1 67.0(6) ?
C1 B2 B6 58.9(7) ?
C1 B2 B7 105.2(9) ?
B6 B2 B7 59.8(7) ?
C1 B2 B3 104.5(9) ?
B6 B2 B3 106.3(9) ?
B7 B2 B3 59.0(7) ?
C1 B2 Ru1 67.4(6) ?
B6 B2 Ru1 121.2(8) ?
B7 B2 Ru1 119.2(8) ?
B3 B2 Ru1 65.0(6) ?
B8 B3 B7 61.1(7) ?
B8 B3 B4 61.4(7) ?
B7 B3 B4 110.2(9) ?
B8 B3 B2 108.2(9) ?
B7 B3 B2 59.0(7) ?
B4 B3 B2 108.8(9) ?
B8 B3 Ru1 121.7(8) ?
B7 B3 Ru1 121.2(8) ?
B4 B3 Ru1 65.9(6) ?
B2 B3 Ru1 67.2(6) ?
B8 B3 Ru2 140.1(8) ?
B7 B3 Ru2 147.3(8) ?
B4 B3 Ru2 102.4(7) ?
B2 B3 Ru2 111.6(7) ?
Ru1 B3 Ru2 73.3(4) yes
B9 B4 B3 105.1(8) ?
B9 B4 B5 58.9(7) ?
B3 B4 B5 105.3(8) ?
B9 B4 B8 59.9(7) ?
B3 B4 B8 57.5(6) ?
B5 B4 B8 105.8(8) ?
B9 B4 Ru1 119.6(7) ?
B3 B4 Ru1 66.2(5) ?
B5 B4 Ru1 66.4(6) ?
B8 B4 Ru1 118.5(7) ?
B9 B4 Au 90.9(6) ?
B3 B4 Au 121.6(7) ?
B5 B4 Au 130.0(7) ?
B8 B4 Au 87.3(6) ?
Ru1 B4 Au 146.6(6) yes
B9 B4 Ru3 148.0(7) ?
B3 B4 Ru3 106.8(7) ?
B5 B4 Ru3 112.0(7) ?
B8 B4 Ru3 142.0(8) ?
Ru1 B4 Ru3 74.8(4) yes
Au B4 Ru3 71.9(4) yes
C1 B5 B10 58.6(7) ?
C1 B5 B9 104.8(9) ?
B10 B5 B9 58.9(7) ?
C1 B5 B4 106.7(9) ?
B10 B5 B4 108.0(9) ?
B9 B5 B4 60.5(7) ?
C1 B5 Ru1 68.0(5) ?
B10 B5 Ru1 121.6(8) ?
B9 B5 Ru1 120.5(8) ?
B4 B5 Ru1 65.7(6) ?
C1 B6 B10 59.3(7) ?
C1 B6 B7 105.3(9) ?
B10 B6 B7 108.4(9) ?
C1 B6 B11 105.9(9) ?
B10 B6 B11 59.9(7) ?
B7 B6 B11 60.9(7) ?
C1 B6 B2 58.7(7) ?
B10 B6 B2 108.4(9) ?
B7 B6 B2 60.2(7) ?
B11 B6 B2 109.2(9) ?
B6 B7 B2 60.1(7) ?
B6 B7 B3 109.0(9) ?
B2 B7 B3 62.0(7) ?
B6 B7 B8 107.7(9) ?
B2 B7 B8 108.8(9) ?
B3 B7 B8 58.8(7) ?
B6 B7 B11 59.7(7) ?
B2 B7 B11 108.1(9) ?
B3 B7 B11 107.1(9) ?
B8 B7 B11 59.7(7) ?
B3 B8 B11 108.6(9) ?
B3 B8 B7 60.1(7) ?
B11 B8 B7 60.2(7) ?
B3 B8 B9 107.9(9) ?
B11 B8 B9 59.5(7) ?
B7 B8 B9 107.4(9) ?
B3 B8 B4 61.1(7) ?
B11 B8 B4 108.7(9) ?
B7 B8 B4 109.2(9) ?
B9 B8 B4 59.9(7) ?
B10 B9 B5 60.4(7) ?
B10 B9 B11 59.6(7) ?
B5 B9 B11 108.0(8) ?
B10 B9 B4 109.2(9) ?
B5 B9 B4 60.6(7) ?
B11 B9 B4 108.9(8) ?
B10 B9 B8 106.7(9) ?
B5 B9 B8 107.3(8) ?
B11 B9 B8 59.3(6) ?
B4 B9 B8 60.2(7) ?
C1 B10 B9 106.6(9) ?
C1 B10 B6 59.0(7) ?
B9 B10 B6 109.8(9) ?
C1 B10 B11 106.3(9) ?
B9 B10 B11 61.2(7) ?
B6 B10 B11 60.5(7) ?
C1 B10 B5 59.1(7) ?
B9 B10 B5 60.7(7) ?
B6 B10 B5 108.8(9) ?
B11 B10 B5 109.6(10) ?
B10 B11 B6 59.6(7) ?
B10 B11 B8 107.9(9) ?
B6 B11 B8 107.7(9) ?
B10 B11 B9 59.3(7) ?
B6 B11 B9 107.5(9) ?
B8 B11 B9 61.2(7) ?
B10 B11 B7 107.0(9) ?
B6 B11 B7 59.4(7) ?
B8 B11 B7 60.0(7) ?
B9 B11 B7 108.6(9) ?
B4 Au P 149.0(3) yes
B4 Au Ru3 54.8(3) yes
P Au Ru3 156.12(8) yes
C50 P C40 106.5(5) ?
C50 P C60 105.7(5) ?
C40 P C60 106.1(5) ?
C50 P Au 116.0(4) yes
C40 P Au 110.2(4) yes
C60 P Au 111.6(4) yes
C45 C40 C41 121.0(12) ?
C45 C40 P 122.0(9) ?
C41 C40 P 117.0(9) ?
C42 C41 C40 118.8(13) ?
C43 C42 C41 118.8(14) ?
C42 C43 C44 123.3(15) ?
C43 C44 C45 118.8(14) ?
C40 C45 C44 119.2(12) ?
C55 C50 C51 117.6(11) ?
C55 C50 P 121.6(9) ?
C51 C50 P 120.5(9) ?
C52 C51 C50 121.6(12) ?
C51 C52 C53 120.5(13) ?
C52 C53 C54 118.9(12) ?
C55 C54 C53 120.0(12) ?
C50 C55 C54 121.3(12) ?
C65 C60 C61 119.7(11) ?
C65 C60 P 119.0(9) ?
C61 C60 P 121.3(9) ?
C62 C61 C60 119.3(11) ?
C63 C62 C61 120.0(12) ?
C64 C63 C62 120.5(13) ?
C65 C64 C63 120.2(12) ?
C64 C65 C60 120.3(12) ?

loop_
_geom_bond_atom_site_label_1
_geom_bond_atom_site_label_2
_geom_bond_distance
_geom_bond_publ_flag
Ru1 C12 1.905(13) yes
Ru1 C11 1.913(13) yes
Ru1 B4 2.229(12) yes
Ru1 B3 2.234(13) yes
Ru1 B5 2.239(13) yes
Ru1 C1 2.255(11) yes
Ru1 B2 2.273(13) yes
Ru1 Ru2 2.7607(14) yes
Ru1 Ru3 2.7738(15) yes
Ru2 H23 1.61(4) yes
Ru2 H3 1.78(5) yes
Ru2 C21 1.925(15) yes
Ru2 C23 1.930(13) yes
Ru2 C22 1.938(14) yes
Ru2 B3 2.387(13) yes
Ru2 Ru3 3.0036(15) yes
Ru3 C31 1.904(14) yes
Ru3 C32 1.919(14) yes
Ru3 C33 1.931(14) yes
Ru3 B4 2.336(12) yes
Ru3 Au 2.7186(13) yes
C11 O11 1.152(14) yes
C12 O12 1.155(13) yes
C21 O21 1.138(14) yes
C22 O22 1.105(14) yes
C23 O23 1.131(14) yes
C31 O31 1.147(14) yes
C32 O32 1.124(14) yes
C33 O33 1.139(14) yes
C1 B2 1.70(2) ?
C1 B6 1.71(2) ?
C1 B10 1.71(2) ?
C1 B5 1.72(2) ?
B2 B6 1.77(2) ?
B2 B7 1.77(2) ?
B2 B3 1.82(2) ?
B3 B8 1.75(2) ?
B3 B7 1.77(2) ?
B3 B4 1.81(2) ?
B4 B9 1.81(2) ?
B4 B5 1.81(2) ?
B4 B8 1.82(2) ?
B4 Au 2.293(12) yes
B5 B10 1.78(2) ?
B5 B9 1.78(2) ?
B6 B10 1.75(2) ?
B6 B7 1.76(2) ?
B6 B11 1.77(2) ?
B7 B8 1.79(2) ?
B7 B11 1.79(2) ?
B8 B11 1.78(2) ?
B8 B9 1.81(2) ?
B9 B10 1.75(2) ?
B9 B11 1.78(2) ?
B10 B11 1.75(2) ?
Au P 2.295(3) yes
P C50 1.799(11) ?
P C40 1.820(12) ?
P C60 1.834(12) ?
C40 C45 1.37(2) ?
C40 C41 1.40(2) ?
C41 C42 1.40(2) ?
C42 C43 1.35(2) ?
C43 C44 1.37(2) ?
C44 C45 1.40(2) ?
C50 C55 1.38(2) ?
C50 C51 1.42(2) ?
C51 C52 1.35(2) ?
C52 C53 1.39(2) ?
C53 C54 1.40(2) ?
C54 C55 1.38(2) ?
C60 C65 1.38(2) ?
C60 C61 1.391(15) ?
C61 C62 1.38(2) ?
C62 C63 1.37(2) ?
C63 C64 1.36(2) ?
C64 C65 1.36(2) ?
